data_7057589
loop_
_publ_author_name
'Zhao, Baojing'
'Li, Xingye'
'Wang, Piaopiao'
'Ding, Yongzhi'
'Zhou, Zhiming'

_publ_section_title
;
 A novel facile transformation to
 1,2-bis(3-nitro-1-(1H-tetrazol-5-yl)-1H-1,2,4-triazol-5-yl)hydrazine
 salts
;
_journal_issue 17
_journal_name_full 'New Journal of Chemistry'
_journal_page_first 14087
_journal_paper_doi 10.1039/C8NJ01180J
_journal_volume 42
_journal_year 2018
_chemical_formula_moiety '2(C3 H N9 O2), 2(C H9 N6)'
_chemical_formula_sum 'C8 H20 N30 O4'
_chemical_formula_weight 600.54
_space_group_crystal_system monoclinic
_space_group_IT_number 3
_space_group_name_Hall 'P 2y'
_space_group_name_H-M_alt 'P 1 2 1'
_symmetry_space_group_name_Hall 'P 2y'
_symmetry_space_group_name_H-M 'P 1 2 1'
_atom_sites_solution_hydrogens difmap
_atom_sites_solution_primary direct
_audit_creation_date 2017-04-26
_audit_creation_method
;
Olex2 1.2
(compiled 2017.03.28 svn.r3405 for OlexSys, GUI svn.r5335)
;
_audit_update_record
;
2018-05-23 deposited with the CCDC.
2018-07-26 downloaded from the CCDC.
;
_cell_angle_alpha 90
_cell_angle_beta 90.36(3)
_cell_angle_gamma 90
_cell_formula_units_Z 2
_cell_length_a 11.727(2)
_cell_length_b 7.3404(15)
_cell_length_c 13.670(3)
_cell_measurement_reflns_used 4292
_cell_measurement_temperature 153(2)
_cell_measurement_theta_max 27.4855
_cell_measurement_theta_min 1.7366
_cell_volume 1176.7(4)
_computing_cell_refinement 'CrystalClear (Rigaku Inc., 2008)'
_computing_data_collection 'CrystalClear (Rigaku Inc., 2008)'
_computing_data_reduction 'CrystalClear (Rigaku Inc., 2008)'
_computing_molecular_graphics 'Olex2 (Dolomanov et al., 2009)'
_computing_publication_material 'Olex2 (Dolomanov et al., 2009)'
_computing_structure_refinement 'XL (Sheldrick, 2008)'
_computing_structure_solution 'XS (Sheldrick, 2008)'
_diffrn_ambient_temperature 153(2)
_diffrn_measured_fraction_theta_full 0.992
_diffrn_measured_fraction_theta_max 0.990
_diffrn_measurement_device_type 'multiwire proportional'
_diffrn_measurement_method 'phi and omega scans'
_diffrn_radiation_monochromator graphite
_diffrn_radiation_type MoK\a
_diffrn_radiation_wavelength 0.71073
_diffrn_reflns_av_R_equivalents 0.0348
_diffrn_reflns_av_unetI/netI 0.0528
_diffrn_reflns_Laue_measured_fraction_full 0.992
_diffrn_reflns_Laue_measured_fraction_max 0.990
_diffrn_reflns_limit_h_max 15
_diffrn_reflns_limit_h_min -15
_diffrn_reflns_limit_k_max 9
_diffrn_reflns_limit_k_min -9
_diffrn_reflns_limit_l_max 17
_diffrn_reflns_limit_l_min -11
_diffrn_reflns_number 8524
_diffrn_reflns_point_group_measured_fraction_full 0.966
_diffrn_reflns_point_group_measured_fraction_max 0.950
_diffrn_reflns_theta_full 25.242
_diffrn_reflns_theta_max 27.487
_diffrn_reflns_theta_min 1.490
_exptl_absorpt_coefficient_mu 0.140
_exptl_absorpt_correction_T_max 1.0000
_exptl_absorpt_correction_T_min 0.8427
_exptl_absorpt_correction_type multi-scan
_exptl_absorpt_process_details 'CrystalClear (Rigaku Inc., 2008)'
_exptl_crystal_colour yellow
_exptl_crystal_density_diffrn 1.695
_exptl_crystal_description block
_exptl_crystal_F_000 620
_exptl_crystal_size_max 0.16
_exptl_crystal_size_mid 0.14
_exptl_crystal_size_min 0.1
_refine_diff_density_max 0.361
_refine_diff_density_min -0.328
_refine_diff_density_rms 0.078
_refine_ls_abs_structure_details
;
 Flack x determined using 1659 quotients [(I+)-(I-)]/[(I+)+(I-)]
 (Parsons, Flack and Wagner, Acta Cryst. B69 (2013) 249-259).
;
_refine_ls_abs_structure_Flack 0.8(10)
_refine_ls_extinction_method none
_refine_ls_goodness_of_fit_ref 1.131
_refine_ls_hydrogen_treatment constr
_refine_ls_matrix_type full
_refine_ls_number_parameters 379
_refine_ls_number_reflns 5137
_refine_ls_number_restraints 1
_refine_ls_restrained_S_all 1.131
_refine_ls_R_factor_all 0.0604
_refine_ls_R_factor_gt 0.0532
_refine_ls_shift/su_max 0.000
_refine_ls_shift/su_mean 0.000
_refine_ls_structure_factor_coef Fsqd
_refine_ls_weighting_details 'w=1/[\s^2^(Fo^2^)+(0.0220P)^2^+1.3010P] where P=(Fo^2^+2Fc^2^)/3'
_refine_ls_weighting_scheme calc
_refine_ls_wR_factor_gt 0.1050
_refine_ls_wR_factor_ref 0.1221
_reflns_Friedel_coverage 0.780
_reflns_Friedel_fraction_full 0.936
_reflns_Friedel_fraction_max 0.904
_reflns_number_gt 4719
_reflns_number_total 5137
_reflns_threshold_expression 'I > 2\s(I)'
_cod_data_source_file c8nj01180j2.cif
_cod_data_source_block bwn17066
_cod_depositor_comments 'Adding full bibliography for 7057588--7057590.cif.'
_cod_original_cell_volume 1176.6(4)
_cod_database_code 7057589
_shelx_shelxl_version_number 2014/7
_shelx_space_group_comment
;
The symmetry employed for this shelxl refinement is uniquely defined
by the following loop, which should always be used as a source of
symmetry information in preference to the above space-group names.
They are only intended as comments.
;
_shelx_estimated_absorpt_t_max 0.986
_shelx_estimated_absorpt_t_min 0.978
_olex2_refinement_description
;
1. Fixed Uiso
 At 1.2 times of:
  All N(H) groups, All N(H,H) groups
2.a Riding coordinates:
 N5(H5), N14(H14), N19(H19), N20(H20A,H20B), N21(H21), N22(H22A,H22B),
 N23(H23), N24(H24A,H24B), N25(H25), N26(H26A,H26B), N27(H27), N28(H28A,H28B),
 N29(H29), N30(H30A,H30B)
;
_olex2_submission_special_instructions 'No special instructions were received'

loop_
_space_group_symop_operation_xyz
'x, y, z'
'-x, y, -z'

loop_
_atom_site_label
_atom_site_type_symbol
_atom_site_fract_x
_atom_site_fract_y
_atom_site_fract_z
_atom_site_U_iso_or_equiv
_atom_site_adp_type
_atom_site_occupancy
_atom_site_site_symmetry_order
_atom_site_calc_flag
_atom_site_refinement_flags_posn
O1 O 0.6582(3) 0.0337(5) 0.7382(3) 0.0348(8) Uani 1 1 d .
O2 O 0.6404(3) 0.0481(6) 0.8970(3) 0.0421(9) Uani 1 1 d .
N1 N 0.6920(3) 0.0775(6) 0.8202(3) 0.0303(9) Uani 1 1 d .
N2 N 0.8386(3) 0.2284(5) 0.9161(3) 0.0205(8) Uani 1 1 d .
N3 N 0.8621(3) 0.2016(5) 0.7503(3) 0.0235(8) Uani 1 1 d .
N4 N 0.9532(3) 0.2899(5) 0.7920(3) 0.0207(8) Uani 1 1 d .
N5 N 1.0119(3) 0.3887(6) 0.9506(2) 0.0232(8) Uani 1 1 d .
H5 H 1.0660 0.4535 0.9285 0.028 Uiso 1 1 d R
N6 N 1.1327(3) 0.4397(6) 0.7786(3) 0.0260(9) Uani 1 1 d .
N7 N 1.2061(4) 0.4653(6) 0.7034(3) 0.0286(9) Uani 1 1 d .
N8 N 1.1629(4) 0.3903(6) 0.6233(3) 0.0309(9) Uani 1 1 d .
N9 N 1.0604(4) 0.3120(6) 0.6427(3) 0.0289(9) Uani 1 1 d .
C1 C 0.8001(4) 0.1725(6) 0.8278(3) 0.0216(9) Uani 1 1 d .
C2 C 0.9375(4) 0.3053(6) 0.8913(3) 0.0200(9) Uani 1 1 d .
C3 C 1.0476(4) 0.3469(6) 0.7373(3) 0.0221(9) Uani 1 1 d .
O3 O 1.0993(4) 0.9660(5) 0.8902(3) 0.0397(9) Uani 1 1 d .
O4 O 1.2141(3) 0.9863(6) 0.7662(3) 0.0421(10) Uani 1 1 d .
N10 N 1.1244(4) 0.9387(6) 0.8040(3) 0.0303(9) Uani 1 1 d .
N11 N 1.0659(3) 0.8143(5) 0.6469(3) 0.0219(8) Uani 1 1 d .
N12 N 0.9441(3) 0.7887(5) 0.7785(2) 0.0223(8) Uani 1 1 d .
N13 N 0.8994(3) 0.7076(5) 0.6966(2) 0.0196(8) Uani 1 1 d .
N14 N 0.9535(3) 0.6490(5) 0.5313(2) 0.0214(8) Uani 1 1 d .
H14 H 0.9004 0.5712 0.5241 0.026 Uiso 1 1 d R
N15 N 0.7487(3) 0.5479(6) 0.6170(3) 0.0271(9) Uani 1 1 d .
N16 N 0.6490(3) 0.4769(6) 0.6483(3) 0.0307(9) Uani 1 1 d .
N17 N 0.6371(4) 0.5082(6) 0.7426(3) 0.0314(10) Uani 1 1 d .
N18 N 0.7285(3) 0.6002(6) 0.7768(3) 0.0269(9) Uani 1 1 d .
C4 C 1.0422(4) 0.8469(6) 0.7419(3) 0.0223(9) Uani 1 1 d .
C5 C 0.9736(4) 0.7219(6) 0.6199(3) 0.0199(9) Uani 1 1 d .
C6 C 0.7922(4) 0.6207(6) 0.6974(3) 0.0200(9) Uani 1 1 d .
N19 N 0.4399(3) 0.5987(6) 0.8643(3) 0.0313(10) Uani 1 1 d .
H19 H 0.4891 0.5196 0.8477 0.038 Uiso 1 1 d R
N20 N 0.4559(4) 0.7837(6) 0.8434(3) 0.0384(11) Uani 1 1 d .
H20A H 0.4395 0.7993 0.7833 0.046 Uiso 1 1 d R
H20B H 0.5151 0.8271 0.8710 0.046 Uiso 1 1 d R
N21 N 0.2948(3) 0.6876(6) 0.9639(3) 0.0280(9) Uani 1 1 d .
H21 H 0.3245 0.7884 0.9470 0.034 Uiso 1 1 d R
N22 N 0.1927(3) 0.6476(6) 1.0151(3) 0.0264(9) Uani 1 1 d .
H22A H 0.1478 0.7340 0.9995 0.032 Uiso 1 1 d R
H22B H 0.2005 0.6513 1.0769 0.032 Uiso 1 1 d R
N23 N 0.3297(3) 0.3810(5) 0.9405(3) 0.0267(9) Uani 1 1 d .
H23 H 0.2830 0.3373 0.9816 0.032 Uiso 1 1 d R
N24 N 0.3830(4) 0.2470(6) 0.8817(3) 0.0305(9) Uani 1 1 d .
H24A H 0.3374 0.1768 0.8512 0.037 Uiso 1 1 d R
H24B H 0.4171 0.1876 0.9265 0.037 Uiso 1 1 d R
N25 N 0.3342(4) 0.8213(5) 0.5451(3) 0.0324(10) Uani 1 1 d .
H25 H 0.2753 0.7914 0.5123 0.039 Uiso 1 1 d R
N26 N 0.3944(4) 0.7020(6) 0.6082(4) 0.0473(13) Uani 1 1 d .
H26A H 0.3533 0.6781 0.6575 0.057 Uiso 1 1 d R
H26B H 0.4093 0.6040 0.5777 0.057 Uiso 1 1 d R
N27 N 0.4336(3) 1.0546(6) 0.6139(3) 0.0304(9) Uani 1 1 d .
H27 H 0.4794 0.9736 0.6349 0.036 Uiso 1 1 d R
N28 N 0.4479(4) 1.2452(6) 0.6256(3) 0.0354(10) Uani 1 1 d .
H28A H 0.4384 1.2606 0.6867 0.043 Uiso 1 1 d R
H28B H 0.5049 1.2494 0.5876 0.043 Uiso 1 1 d R
N29 N 0.2863(3) 1.1157(6) 0.5075(3) 0.0279(9) Uani 1 1 d .
H29 H 0.2642 1.2175 0.5303 0.034 Uiso 1 1 d R
N30 N 0.1852(4) 1.0497(7) 0.4621(3) 0.0391(11) Uani 1 1 d .
H30A H 0.1678 1.0958 0.4070 0.047 Uiso 1 1 d R
H30B H 0.1286 1.0552 0.5006 0.047 Uiso 1 1 d R
C7 C 0.3540(4) 0.5531(7) 0.9218(3) 0.0234(9) Uani 1 1 d .
C8 C 0.3498(4) 0.9981(6) 0.5565(3) 0.0246(10) Uani 1 1 d .

loop_
_atom_site_aniso_label
_atom_site_aniso_U_11
_atom_site_aniso_U_22
_atom_site_aniso_U_33
_atom_site_aniso_U_23
_atom_site_aniso_U_13
_atom_site_aniso_U_12
O1 0.035(2) 0.036(2) 0.0334(19) -0.0059(16) -0.0099(15) -0.0091(17)
O2 0.036(2) 0.049(2) 0.041(2) -0.0048(19) 0.0072(16) -0.0163(19)
N1 0.027(2) 0.027(2) 0.036(2) -0.0022(19) -0.0022(17) -0.0019(18)
N2 0.0192(18) 0.0234(19) 0.0188(17) 0.0010(15) 0.0009(14) 0.0017(15)
N3 0.024(2) 0.0194(19) 0.027(2) -0.0013(16) -0.0034(15) 0.0022(16)
N4 0.0213(19) 0.0235(19) 0.0172(17) -0.0013(15) -0.0032(14) 0.0002(16)
N5 0.0211(19) 0.039(2) 0.0096(17) 0.0040(15) 0.0040(13) -0.0012(17)
N6 0.026(2) 0.031(2) 0.0211(18) -0.0023(16) 0.0071(16) 0.0008(18)
N7 0.028(2) 0.033(2) 0.025(2) 0.0015(18) 0.0112(16) 0.0050(18)
N8 0.033(2) 0.033(2) 0.026(2) 0.0025(18) 0.0107(17) 0.0078(19)
N9 0.030(2) 0.037(2) 0.0198(18) 0.0025(17) 0.0068(16) 0.0069(19)
C1 0.021(2) 0.020(2) 0.023(2) 0.0010(17) -0.0004(17) 0.0002(18)
C2 0.021(2) 0.023(2) 0.0159(19) 0.0013(17) -0.0001(15) 0.0043(18)
C3 0.023(2) 0.024(2) 0.019(2) 0.0018(17) 0.0029(17) 0.0075(18)
O3 0.055(3) 0.035(2) 0.0290(19) -0.0097(16) -0.0137(17) 0.0080(19)
O4 0.030(2) 0.050(3) 0.046(2) -0.0060(19) -0.0034(17) -0.0110(18)
N10 0.034(2) 0.024(2) 0.033(2) -0.0058(17) -0.0121(18) 0.0049(18)
N11 0.023(2) 0.0218(19) 0.0216(18) -0.0006(15) 0.0008(15) 0.0005(16)
N12 0.029(2) 0.024(2) 0.0140(16) -0.0031(15) 0.0014(14) 0.0041(17)
N13 0.0204(18) 0.0224(19) 0.0160(17) 0.0018(14) 0.0027(14) 0.0023(15)
N14 0.0211(19) 0.026(2) 0.0176(17) -0.0015(15) 0.0039(14) -0.0042(16)
N15 0.022(2) 0.037(2) 0.0222(18) -0.0018(18) 0.0050(15) -0.0010(18)
N16 0.025(2) 0.037(2) 0.030(2) -0.0006(18) 0.0068(17) -0.0046(18)
N17 0.024(2) 0.034(2) 0.036(2) 0.0018(18) 0.0074(17) -0.0028(18)
N18 0.025(2) 0.032(2) 0.0238(19) 0.0025(17) 0.0060(15) -0.0029(18)
C4 0.023(2) 0.021(2) 0.023(2) -0.0012(17) -0.0035(17) 0.0031(18)
C5 0.018(2) 0.024(2) 0.0175(19) 0.0018(17) 0.0035(16) 0.0011(18)
C6 0.020(2) 0.021(2) 0.019(2) -0.0003(17) 0.0032(16) 0.0006(17)
N19 0.025(2) 0.027(2) 0.042(2) -0.0016(19) 0.0133(17) -0.0052(18)
N20 0.041(3) 0.031(2) 0.043(3) -0.001(2) 0.011(2) -0.017(2)
N21 0.029(2) 0.023(2) 0.032(2) -0.0003(17) 0.0112(17) -0.0030(17)
N22 0.025(2) 0.033(2) 0.0209(18) -0.0015(16) 0.0079(15) 0.0018(17)
N23 0.027(2) 0.025(2) 0.028(2) 0.0019(17) 0.0088(16) -0.0032(17)
N24 0.030(2) 0.024(2) 0.038(2) -0.0029(17) 0.0070(18) -0.0027(18)
N25 0.048(3) 0.020(2) 0.030(2) 0.0015(17) 0.0012(19) -0.0061(19)
N26 0.054(3) 0.029(2) 0.059(3) 0.021(2) 0.003(3) 0.003(2)
N27 0.022(2) 0.029(2) 0.041(2) 0.0031(19) -0.0050(16) -0.0033(17)
N28 0.035(2) 0.036(2) 0.036(2) -0.0044(19) -0.0017(19) -0.010(2)
N29 0.028(2) 0.027(2) 0.028(2) -0.0043(17) -0.0031(16) -0.0043(18)
N30 0.034(2) 0.059(3) 0.024(2) 0.009(2) -0.0099(17) -0.018(2)
C7 0.024(2) 0.026(2) 0.020(2) 0.0006(18) -0.0013(16) -0.0031(19)
C8 0.025(2) 0.027(2) 0.022(2) -0.0023(18) 0.0071(18) -0.0034(19)

loop_
_atom_type_symbol
_atom_type_description
_atom_type_scat_dispersion_real
_atom_type_scat_dispersion_imag
_atom_type_scat_source
C C 0.0033 0.0016 'International Tables Vol C Tables 4.2.6.8 and 6.1.1.4'
H H 0.0000 0.0000 'International Tables Vol C Tables 4.2.6.8 and 6.1.1.4'
N N 0.0061 0.0033 'International Tables Vol C Tables 4.2.6.8 and 6.1.1.4'
O O 0.0106 0.0060 'International Tables Vol C Tables 4.2.6.8 and 6.1.1.4'

loop_
_geom_angle_atom_site_label_1
_geom_angle_atom_site_label_2
_geom_angle_atom_site_label_3
_geom_angle
_geom_angle_site_symmetry_1
_geom_angle_site_symmetry_3
O1 N1 O2 124.9(4) . .
O1 N1 C1 117.9(4) . .
O2 N1 C1 117.2(4) . .
C2 N2 C1 100.8(3) . .
C1 N3 N4 100.2(4) . .
N3 N4 C2 109.9(4) . .
N3 N4 C3 122.3(4) . .
C2 N4 C3 127.8(4) . .
N5 N5 H5 120.3 2_757 .
C2 N5 N5 117.3(4) . 2_757
C2 N5 H5 121.7 . .
C3 N6 N7 103.1(4) . .
N8 N7 N6 109.1(4) . .
N7 N8 N9 110.5(4) . .
C3 N9 N8 102.3(4) . .
N2 C1 N1 119.8(4) . .
N3 C1 N1 120.8(4) . .
N3 C1 N2 119.4(4) . .
N2 C2 N4 109.8(4) . .
N2 C2 N5 127.2(4) . .
N5 C2 N4 123.1(4) . .
N6 C3 N4 121.2(4) . .
N9 C3 N4 123.8(4) . .
N9 C3 N6 115.0(4) . .
O3 N10 C4 118.3(4) . .
O4 N10 O3 124.6(4) . .
O4 N10 C4 117.1(4) . .
C5 N11 C4 100.7(4) . .
C4 N12 N13 99.2(3) . .
N12 N13 C5 110.5(4) . .
N12 N13 C6 121.8(3) . .
C5 N13 C6 127.7(4) . .
N14 N14 H14 120.4 2_756 .
C5 N14 N14 114.9(4) . 2_756
C5 N14 H14 119.7 . .
C6 N15 N16 102.9(4) . .
N17 N16 N15 109.8(4) . .
N16 N17 N18 109.7(4) . .
C6 N18 N17 102.9(4) . .
N11 C4 N10 120.4(4) . .
N12 C4 N10 120.3(4) . .
N12 C4 N11 119.3(4) . .
N11 C5 N13 110.3(4) . .
N11 C5 N14 126.3(4) . .
N14 C5 N13 123.4(4) . .
N15 C6 N13 121.0(4) . .
N15 C6 N18 114.7(4) . .
N18 C6 N13 124.3(4) . .
N20 N19 H19 121.1 . .
C7 N19 H19 120.3 . .
C7 N19 N20 118.0(4) . .
N19 N20 H20A 107.3 . .
N19 N20 H20B 112.5 . .
H20A N20 H20B 123.9 . .
N22 N21 H21 131.4 . .
C7 N21 H21 108.1 . .
C7 N21 N22 120.0(4) . .
N21 N22 H22A 104.2 . .
N21 N22 H22B 113.4 . .
H22A N22 H22B 106.8 . .
N24 N23 H23 113.7 . .
C7 N23 H23 129.0 . .
C7 N23 N24 117.2(4) . .
N23 N24 H24A 114.9 . .
N23 N24 H24B 98.9 . .
H24A N24 H24B 109.5 . .
N26 N25 H25 124.2 . .
C8 N25 H25 115.3 . .
C8 N25 N26 118.0(4) . .
N25 N26 H26A 109.1 . .
N25 N26 H26B 109.2 . .
H26A N26 H26B 109.5 . .
N28 N27 H27 125.3 . .
C8 N27 H27 116.6 . .
C8 N27 N28 117.6(4) . .
N27 N28 H28A 103.0 . .
N27 N28 H28B 93.4 . .
H28A N28 H28B 134.8 . .
N30 N29 H29 101.8 . .
C8 N29 H29 124.2 . .
C8 N29 N30 117.7(4) . .
N29 N30 H30A 116.6 . .
N29 N30 H30B 111.4 . .
H30A N30 H30B 110.3 . .
N19 C7 N21 117.8(4) . .
N23 C7 N19 121.5(4) . .
N23 C7 N21 120.6(4) . .
N25 C8 N27 118.7(5) . .
N25 C8 N29 120.4(5) . .
N29 C8 N27 120.7(4) . .

loop_
_geom_bond_atom_site_label_1
_geom_bond_atom_site_label_2
_geom_bond_distance
_geom_bond_site_symmetry_2
O1 N1 1.230(5) .
O2 N1 1.234(5) .
N1 C1 1.450(6) .
N2 C1 1.350(5) .
N2 C2 1.335(6) .
N3 N4 1.370(5) .
N3 C1 1.305(6) .
N4 C2 1.375(5) .
N4 C3 1.404(5) .
N5 N5 1.380(6) 2_757
N5 H5 0.8500 .
N5 C2 1.336(6) .
N6 N7 1.358(5) .
N6 C3 1.332(6) .
N7 N8 1.323(6) .
N8 N9 1.360(6) .
N9 C3 1.327(6) .
O3 N10 1.233(5) .
O4 N10 1.225(6) .
N10 C4 1.448(6) .
N11 C4 1.350(6) .
N11 C5 1.329(6) .
N12 N13 1.369(5) .
N12 C4 1.327(6) .
N13 C5 1.370(5) .
N13 C6 1.410(5) .
N14 N14 1.389(7) 2_756
N14 H14 0.8501 .
N14 C5 1.344(5) .
N15 N16 1.352(5) .
N15 C6 1.322(6) .
N16 N17 1.318(6) .
N17 N18 1.349(6) .
N18 C6 1.330(5) .
N19 H19 0.8500 .
N19 N20 1.400(6) .
N19 C7 1.325(6) .
N20 H20A 0.8500 .
N20 H20B 0.8498 .
N21 H21 0.8501 .
N21 N22 1.421(5) .
N21 C7 1.339(6) .
N22 H22A 0.8502 .
N22 H22B 0.8501 .
N23 H23 0.8497 .
N23 N24 1.418(5) .
N23 C7 1.321(6) .
N24 H24A 0.8500 .
N24 H24B 0.8500 .
N25 H25 0.8501 .
N25 N26 1.415(6) .
N25 C8 1.319(6) .
N26 H26A 0.8500 .
N26 H26B 0.8500 .
N27 H27 0.8501 .
N27 N28 1.418(6) .
N27 C8 1.321(6) .
N28 H28A 0.8499 .
N28 H28B 0.8500 .
N29 H29 0.8500 .
N29 N30 1.420(5) .
N29 C8 1.320(6) .
N30 H30A 0.8499 .
N30 H30B 0.8500 .

loop_
_geom_torsion_atom_site_label_1
_geom_torsion_atom_site_label_2
_geom_torsion_atom_site_label_3
_geom_torsion_atom_site_label_4
_geom_torsion
_geom_torsion_site_symmetry_1
O1 N1 C1 N2 177.8(4) .
O1 N1 C1 N3 -3.6(7) .
O2 N1 C1 N2 -1.5(7) .
O2 N1 C1 N3 177.0(5) .
N3 N4 C2 N2 0.3(5) .
N3 N4 C2 N5 -178.7(4) .
N3 N4 C3 N6 176.9(4) .
N3 N4 C3 N9 -4.0(6) .
N4 N3 C1 N1 -179.2(4) .
N4 N3 C1 N2 -0.7(5) .
N5 N5 C2 N2 3.6(6) 2_757
N5 N5 C2 N4 -177.6(4) 2_757
N6 N7 N8 N9 -0.3(5) .
N7 N6 C3 N4 179.0(4) .
N7 N6 C3 N9 -0.2(5) .
N7 N8 N9 C3 0.2(5) .
N8 N9 C3 N4 -179.1(4) .
N8 N9 C3 N6 0.0(5) .
C1 N2 C2 N4 -0.7(5) .
C1 N2 C2 N5 178.3(5) .
C1 N3 N4 C2 0.2(4) .
C1 N3 N4 C3 178.2(4) .
C2 N2 C1 N1 179.5(4) .
C2 N2 C1 N3 0.9(5) .
C2 N4 C3 N6 -5.4(7) .
C2 N4 C3 N9 173.6(4) .
C3 N4 C2 N2 -177.6(4) .
C3 N4 C2 N5 3.4(7) .
C3 N6 N7 N8 0.3(5) .
O3 N10 C4 N11 179.9(4) .
O3 N10 C4 N12 -2.2(6) .
O4 N10 C4 N11 0.9(6) .
O4 N10 C4 N12 178.7(4) .
N12 N13 C5 N11 -1.6(5) .
N12 N13 C5 N14 177.7(4) .
N12 N13 C6 N15 177.9(4) .
N12 N13 C6 N18 -3.9(6) .
N13 N12 C4 N10 -177.6(4) .
N13 N12 C4 N11 0.3(5) .
N14 N14 C5 N11 10.2(6) 2_756
N14 N14 C5 N13 -168.9(3) 2_756
N15 N16 N17 N18 -0.2(6) .
N16 N15 C6 N13 178.8(4) .
N16 N15 C6 N18 0.5(5) .
N16 N17 N18 C6 0.5(5) .
N17 N18 C6 N13 -178.8(4) .
N17 N18 C6 N15 -0.6(5) .
C4 N11 C5 N13 1.6(5) .
C4 N11 C5 N14 -177.7(4) .
C4 N12 N13 C5 0.8(4) .
C4 N12 N13 C6 179.5(4) .
C5 N11 C4 N10 176.7(4) .
C5 N11 C4 N12 -1.2(5) .
C5 N13 C6 N15 -3.5(7) .
C5 N13 C6 N18 174.6(4) .
C6 N13 C5 N11 179.7(4) .
C6 N13 C5 N14 -1.0(7) .
C6 N15 N16 N17 -0.1(5) .
N20 N19 C7 N21 -6.3(7) .
N20 N19 C7 N23 176.3(5) .
N22 N21 C7 N19 171.3(4) .
N22 N21 C7 N23 -11.3(6) .
N24 N23 C7 N19 -12.7(7) .
N24 N23 C7 N21 170.0(4) .
N26 N25 C8 N27 11.0(7) .
N26 N25 C8 N29 -172.2(4) .
N28 N27 C8 N25 -179.4(4) .
N28 N27 C8 N29 3.8(7) .
N30 N29 C8 N25 14.9(6) .
N30 N29 C8 N27 -168.4(4) .
